data_1510562
loop_
_publ_author_name
'Mueller, B.G.'
'Engelmann, U.'

_publ_section_title
;
 Tetrafluoroaurate(III) der Lanthaniden M2 F (Au F4)5 (M= La, Pr, Nd, Sm,
 Gd)
;
_journal_name_full 'Zeitschrift fuer Anorganische und Allgemeine Chemie'
_journal_page_first 51
_journal_page_last 61
_journal_paper_doi 10.1002/zaac.19905890106
_journal_volume 589
_journal_year 1990
_chemical_formula_sum 'Au5 F21 Sm2'
_chemical_name_systematic 'Sm2 F (Au F4)5'
_space_group_IT_number 92
_symmetry_space_group_name_Hall 'P 4abw 2nw'
_symmetry_space_group_name_H-M 'P 41 21 2'
_cell_angle_alpha 90
_cell_angle_beta 90
_cell_angle_gamma 90
_cell_formula_units_Z 4
_cell_length_a 8.2173
_cell_length_b 8.2173
_cell_length_c 25.716
_cell_volume 1736.448
_citation_journal_id_ASTM ZAACAB
_cod_data_source_file gold_664.cif
_cod_data_source_block Au5F21Sm2
_cod_database_code 1510562

loop_
_symmetry_equiv_pos_as_xyz
x,y,z
-y+1/2,x+1/2,z+1/4
-x,-y,z+1/2
y+1/2,-x+1/2,z+3/4
x+1/2,-y+1/2,-z+3/4
y,x,-z
-x+1/2,y+1/2,-z+1/4
-y,-x,-z+1/2

loop_
_atom_site_label
_atom_site_type_symbol
_atom_site_fract_x
_atom_site_fract_y
_atom_site_fract_z
_atom_site_occupancy
_atom_site_U_iso_or_equiv
F9 F-1 0.1362 0.0241 0.3595 1 0.0
F10 F-1 0.9057 0.2789 0.4452 1 0.0
F8 F-1 0.0368 0.6881 0.4554 1 0.0
F3 F-1 0.4539 0.1759 0.689 1 0.0
Au2 Au+3 0.1765 0.7907 0.6107 1 0.0
F7 F-1 0.9108 0.2775 0.5516 1 0.0
Sm1 Sm+3 0.0674 0.4456 0.502 1 0.0
F2 F-1 0.2005 0.4117 0.5891 1 0.0
F1 F-1 0.4404 0.2096 0.9977 1 0.0
Au3 Au+3 0.6444 0.5911 0.6568 1 0.0
F11 F-1 0.6915 0.4031 0.6182 1 0.0
F5 F-1 0.176 0.4318 0.4153 1 0.0
F4 F-1 0.329 0.564 0.5007 1 0.0
F6 F-1 0.2204 0.2204 0.5 1 0.0
Au1 Au+3 0.4392 0.4392 0 1 0.0
